data_7100816
_journal_name_full 'Chemical Communications'
_journal_paper_doi 10.1039/b515902d
_journal_year 2006
_chemical_formula_moiety ' C68 H75 I1 N4 Zn1, (CH2 Cl2), (CH3OH)'
_chemical_formula_sum 'C70 H80 Cl2 I N4 O Zn'
_chemical_formula_weight 1256.62
_space_group_IT_number 2
_symmetry_cell_setting triclinic
_symmetry_space_group_name_Hall '-P 1'
_symmetry_space_group_name_H-M 'P -1'
_cell_angle_alpha 101.3092(7)
_cell_angle_beta 90.3507(8)
_cell_angle_gamma 91.7091(12)
_cell_formula_units_Z 2
_cell_length_a 10.9085(2)
_cell_length_b 15.7116(3)
_cell_length_c 20.0954(4)
_cell_measurement_temperature 180
_cell_volume 3375.52(11)
_diffrn_ambient_temperature 180
_exptl_crystal_density_diffrn 1.236
_cod_depositor_comments
;
The following automatic conversions were performed:
'_symmetry_cell_setting' value 'Triclinic' changed to 'triclinic'
according to '/home/saulius/struct/CIF-dictionaries/cif_core.dic'
dictionary named 'cif_core.dic' version 2.4.1 from 2010-06-29.

Automatic conversion script
Id: cif_fix_enum 1527 2010-12-29 10:47:43Z saulius 
;
_cod_original_formula_sum ' C70 H80 Cl2.00 I1 N4 O1 Zn1 '
_cod_database_code 7100816

loop_
_symmetry_equiv_pos_as_xyz
x,y,z
-x,-y,-z

loop_
_atom_site_label
_atom_site_type_symbol
_atom_site_fract_x
_atom_site_fract_y
_atom_site_fract_z
_atom_site_U_iso_or_equiv
_atom_site_occupancy
_atom_site_adp_type
_atom_site_attached_hydrogens
Zn1 Zn 0.31477(6) 0.45948(4) 0.11474(3) 0.0267 1.0000 Uani .
I1 I 0.01363(4) 0.75320(3) -0.14339(3) 0.0444 1.0000 Uani .
O1 O 0.1204(4) 0.4794(3) 0.1297(3) 0.0498 1.0000 Uani .
N1 N 0.3085(4) 0.4138(3) 0.0119(2) 0.0268 1.0000 Uani .
N2 N 0.3119(4) 0.3335(3) 0.1296(2) 0.0287 1.0000 Uani .
N3 N 0.3689(4) 0.4992(3) 0.2148(2) 0.0280 1.0000 Uani .
N4 N 0.3664(4) 0.5803(3) 0.0970(2) 0.0256 1.0000 Uani .
C1 C 0.2636(5) 0.3275(4) -0.0910(3) 0.0327 1.0000 Uani .
C2 C 0.2748(5) 0.4083(4) -0.1022(3) 0.0327 1.0000 Uani .
C3 C 0.3041(5) 0.4646(4) -0.0364(3) 0.0292 1.0000 Uani .
C4 C 0.3222(5) 0.5536(4) -0.0255(3) 0.0294 1.0000 Uani .
C5 C 0.3575(5) 0.6082(4) 0.0372(3) 0.0282 1.0000 Uani .
C6 C 0.3929(6) 0.6990(4) 0.0463(3) 0.0360 1.0000 Uani .
C7 C 0.4227(6) 0.7252(4) 0.1118(3) 0.0357 1.0000 Uani .
C8 C 0.4055(5) 0.6522(4) 0.1450(3) 0.0286 1.0000 Uani .
C9 C 0.4248(5) 0.6526(4) 0.2139(3) 0.0302 1.0000 Uani .
C10 C 0.4070(5) 0.5828(3) 0.2470(3) 0.0293 1.0000 Uani .
C11 C 0.4221(6) 0.5869(4) 0.3174(3) 0.0386 1.0000 Uani .
C12 C 0.3913(6) 0.5057(4) 0.3297(3) 0.0382 1.0000 Uani .
C13 C 0.3595(5) 0.4515(4) 0.2650(3) 0.0307 1.0000 Uani .
C14 C 0.3292(5) 0.3631(4) 0.2549(3) 0.0319 1.0000 Uani .
C15 C 0.3122(5) 0.3066(4) 0.1907(3) 0.0306 1.0000 Uani .
C16 C 0.2951(5) 0.2131(4) 0.1793(3) 0.0290 1.0000 Uani .
C17 C 0.2849(5) 0.1855(4) 0.1121(3) 0.0306 1.0000 Uani .
C18 C 0.2934(5) 0.2597(3) 0.0806(3) 0.0280 1.0000 Uani .
C19 C 0.2768(5) 0.2578(3) 0.0112(3) 0.0277 1.0000 Uani .
C20 C 0.2830(5) 0.3302(3) -0.0203(3) 0.0267 1.0000 Uani .
C21 C 0.3013(5) 0.5973(4) -0.0852(3) 0.0296 1.0000 Uani .
C22 C 0.3775(6) 0.5833(5) -0.1409(4) 0.0461 1.0000 Uani .
C23 C 0.3472(5) 0.6149(5) -0.1950(3) 0.0463 1.0000 Uani .
C24 C 0.2502(6) 0.6713(5) -0.1982(3) 0.0427 1.0000 Uani .
C25 C 0.1749(5) 0.6845(4) -0.1414(3) 0.0348 1.0000 Uani .
C26 C 0.1998(5) 0.6496(4) -0.0854(3) 0.0319 1.0000 Uani .
C27 C 0.4663(5) 0.7392(3) 0.2576(3) 0.0295 1.0000 Uani .
C28 C 0.5889(6) 0.7580(4) 0.2710(3) 0.0345 1.0000 Uani .
C29 C 0.6281(5) 0.8377(4) 0.3118(3) 0.0344 1.0000 Uani .
C30 C 0.5404(6) 0.8949(4) 0.3386(3) 0.0352 1.0000 Uani .
C31 C 0.4142(5) 0.8758(4) 0.3270(3) 0.0355 1.0000 Uani .
C32 C 0.3780(6) 0.7980(4) 0.2854(3) 0.0362 1.0000 Uani .
C33 C 0.3110(5) 0.3211(4) 0.3153(3) 0.0327 1.0000 Uani .
C34 C 0.4099(5) 0.3116(4) 0.3578(3) 0.0362 1.0000 Uani .
C35 C 0.3920(6) 0.2750(4) 0.4151(3) 0.0358 1.0000 Uani .
C36 C 0.2730(6) 0.2465(4) 0.4283(3) 0.0357 1.0000 Uani .
C37 C 0.1724(5) 0.2561(4) 0.3862(3) 0.0381 1.0000 Uani .
C38 C 0.1939(6) 0.2934(4) 0.3301(3) 0.0357 1.0000 Uani .
C39 C 0.2378(5) 0.1725(3) -0.0335(3) 0.0255 1.0000 Uani .
C40 C 0.3225(5) 0.1108(4) -0.0602(3) 0.0282 1.0000 Uani .
C41 C 0.2844(5) 0.0328(3) -0.1037(3) 0.0266 1.0000 Uani .
C42 C 0.1588(5) 0.0212(4) -0.1202(3) 0.0287 1.0000 Uani .
C43 C 0.0723(5) 0.0826(3) -0.0945(3) 0.0253 1.0000 Uani .
C44 C 0.1146(5) 0.1581(4) -0.0504(3) 0.0297 1.0000 Uani .
C45 C 0.3236(7) 0.9460(5) 0.3577(4) 0.0479 1.0000 Uani .
C46 C 0.1889(7) 0.9093(6) 0.3446(5) 0.0631 1.0000 Uani .
C47 C 0.3460(8) 0.9753(6) 0.4330(4) 0.0664 1.0000 Uani .
C48 C 0.3396(8) 1.0228(5) 0.3216(5) 0.0630 1.0000 Uani .
C49 C 0.7667(8) 0.8570(8) 0.3258(5) 0.0762 1.0000 Uani .
C50 C 0.8182(8) 0.7929(8) 0.3628(5) 0.0767 1.0000 Uani .
C51 C 0.7874(8) 0.9473(8) 0.3723(5) 0.0778 1.0000 Uani .
C52 C 0.8289(8) 0.8598(8) 0.2611(5) 0.0764 1.0000 Uani .
C53 C 0.5037(6) 0.2650(5) 0.4603(3) 0.0447 1.0000 Uani .
C54 C 0.5608(9) 0.3577(6) 0.4855(4) 0.0694 1.0000 Uani .
C55 C 0.5927(7) 0.2073(7) 0.4203(5) 0.0692 1.0000 Uani .
C56 C 0.4671(7) 0.2304(5) 0.5238(4) 0.0511 1.0000 Uani .
C57 C 0.0402(6) 0.2237(5) 0.4001(4) 0.0514 1.0000 Uani .
C58 C -0.0038(9) 0.1566(8) 0.3379(5) 0.0839 1.0000 Uani .
C59 C -0.0449(9) 0.2995(8) 0.4052(7) 0.0944 1.0000 Uani .
C60 C 0.0330(9) 0.1826(11) 0.4594(5) 0.1096 1.0000 Uani .
C61 C -0.0651(5) 0.0702(4) -0.1115(3) 0.0325 1.0000 Uani .
C62 C -0.1149(6) 0.1508(4) -0.1325(4) 0.0491 1.0000 Uani .
C63 C -0.0924(6) -0.0078(4) -0.1697(4) 0.0431 1.0000 Uani .
C64 C -0.1325(7) 0.0511(6) -0.0476(4) 0.0608 1.0000 Uani .
C65 C 0.3774(5) -0.0361(4) -0.1323(3) 0.0323 1.0000 Uani .
C66 C 0.5045(7) 0.0044(4) -0.1372(5) 0.0584 1.0000 Uani .
C67 C 0.3822(7) -0.1007(5) -0.0854(4) 0.0566 1.0000 Uani .
C68 C 0.3396(8) -0.0874(6) -0.2024(4) 0.0625 1.0000 Uani .
C70 C 1.089(2) 0.574(3) 0.2872(13) 0.2072 0.61(3) Uani .
C71 C 0.179(3) 0.440(3) 0.5529(13) 0.1389 0.39(3) Uani .
Cl1 Cl 0.9516(9) 0.5100(8) 0.2731(6) 0.2071 0.58(1) Uani .
Cl2 Cl 1.099(1) 0.6458(8) 0.3671(6) 0.2075 0.58(1) Uani .
Cl3 Cl 0.303(1) 0.4657(8) 0.6113(6) 0.1394 0.42(1) Uani .
Cl4 Cl 0.191(1) 0.4846(8) 0.4788(6) 0.1386 0.42(1) Uani .
C690 C 0.0533(15) 0.511(5) 0.079(3) 0.0893 0.66(14) Uani .
C691 C 0.062(5) 0.554(6) 0.111(4) 0.0763 0.34(14) Uani .
H11 H 0.2449 0.2741 -0.1262 0.0380 1.0000 Uiso .
H21 H 0.2651 0.4269 -0.1467 0.0380 1.0000 Uiso .
H61 H 0.3947 0.7353 0.0106 0.0427 1.0000 Uiso .
H71 H 0.4519 0.7850 0.1340 0.0427 1.0000 Uiso .
H111 H 0.4499 0.6389 0.3519 0.0440 1.0000 Uiso .
H121 H 0.3911 0.4878 0.3748 0.0446 1.0000 Uiso .
H161 H 0.2917 0.1764 0.2147 0.0348 1.0000 Uiso .
H171 H 0.2732 0.1237 0.0880 0.0360 1.0000 Uiso .
H221 H 0.4540 0.5499 -0.1402 0.0573 1.0000 Uiso .
H231 H 0.3970 0.5973 -0.2368 0.0522 1.0000 Uiso .
H241 H 0.2364 0.6996 -0.2380 0.0534 1.0000 Uiso .
H261 H 0.1455 0.6616 -0.0449 0.0383 1.0000 Uiso .
H281 H 0.6509 0.7146 0.2517 0.0414 1.0000 Uiso .
H301 H 0.5669 0.9520 0.3673 0.0410 1.0000 Uiso .
H321 H 0.2890 0.7839 0.2754 0.0415 1.0000 Uiso .
H341 H 0.4942 0.3312 0.3470 0.0418 1.0000 Uiso .
H361 H 0.2592 0.2188 0.4685 0.0434 1.0000 Uiso .
H381 H 0.1237 0.3005 0.2997 0.0421 1.0000 Uiso .
H401 H 0.4115 0.1221 -0.0484 0.0336 1.0000 Uiso .
H421 H 0.1302 -0.0333 -0.1517 0.0340 1.0000 Uiso .
H441 H 0.0546 0.2027 -0.0306 0.0348 1.0000 Uiso .
H461 H 0.1305 0.9550 0.3646 0.0727 1.0000 Uiso .
H462 H 0.1732 0.8918 0.2947 0.0727 1.0000 Uiso .
H463 H 0.1769 0.8576 0.3663 0.0727 1.0000 Uiso .
H471 H 0.2864 1.0208 0.4517 0.0761 1.0000 Uiso .
H472 H 0.4316 1.0001 0.4412 0.0761 1.0000 Uiso .
H473 H 0.3350 0.9246 0.4559 0.0761 1.0000 Uiso .
H481 H 0.2814 1.0690 0.3409 0.0740 1.0000 Uiso .
H482 H 0.4257 1.0468 0.3283 0.0740 1.0000 Uiso .
H483 H 0.3220 1.0028 0.2720 0.0740 1.0000 Uiso .
H501 H 0.9078 0.8062 0.3715 0.0915 1.0000 Uiso .
H502 H 0.7752 0.7962 0.4069 0.0915 1.0000 Uiso .
H503 H 0.8064 0.7332 0.3347 0.0915 1.0000 Uiso .
H511 H 0.8772 0.9591 0.3810 0.0924 1.0000 Uiso .
H512 H 0.7535 0.9929 0.3495 0.0924 1.0000 Uiso .
H513 H 0.7447 0.9483 0.4163 0.0924 1.0000 Uiso .
H521 H 0.9186 0.8723 0.2698 0.0911 1.0000 Uiso .
H522 H 0.7934 0.9065 0.2401 0.0911 1.0000 Uiso .
H523 H 0.8166 0.8025 0.2294 0.0911 1.0000 Uiso .
H541 H 0.6338 0.3544 0.5151 0.0836 1.0000 Uiso .
H542 H 0.4987 0.3955 0.5120 0.0836 1.0000 Uiso .
H543 H 0.5868 0.3828 0.4456 0.0836 1.0000 Uiso .
H551 H 0.6649 0.2010 0.4496 0.0854 1.0000 Uiso .
H552 H 0.6208 0.2330 0.3810 0.0854 1.0000 Uiso .
H553 H 0.5526 0.1490 0.4031 0.0854 1.0000 Uiso .
H561 H 0.5422 0.2251 0.5513 0.0616 1.0000 Uiso .
H562 H 0.4101 0.2714 0.5516 0.0616 1.0000 Uiso .
H563 H 0.4251 0.1721 0.5100 0.0616 1.0000 Uiso .
H581 H -0.0886 0.1350 0.3459 0.1015 1.0000 Uiso .
H582 H 0.0528 0.1068 0.3302 0.1015 1.0000 Uiso .
H583 H -0.0044 0.1842 0.2971 0.1015 1.0000 Uiso .
H591 H -0.1302 0.2800 0.4141 0.1174 1.0000 Uiso .
H592 H -0.0166 0.3473 0.4432 0.1174 1.0000 Uiso .
H593 H -0.0438 0.3211 0.3616 0.1174 1.0000 Uiso .
H601 H -0.0538 0.1634 0.4655 0.1375 1.0000 Uiso .
H602 H 0.0613 0.2251 0.5008 0.1375 1.0000 Uiso .
H603 H 0.0865 0.1311 0.4525 0.1375 1.0000 Uiso .
H621 H -0.2044 0.1413 -0.1434 0.0582 1.0000 Uiso .
H622 H -0.0705 0.1619 -0.1735 0.0582 1.0000 Uiso .
H623 H -0.1025 0.2019 -0.0945 0.0582 1.0000 Uiso .
H631 H -0.1827 -0.0134 -0.1791 0.0507 1.0000 Uiso .
H632 H -0.0486 0.0013 -0.2114 0.0507 1.0000 Uiso .
H633 H -0.0637 -0.0620 -0.1563 0.0507 1.0000 Uiso .
H641 H -0.2225 0.0429 -0.0576 0.0722 1.0000 Uiso .
H642 H -0.1181 0.1011 -0.0088 0.0722 1.0000 Uiso .
H643 H -0.1002 -0.0028 -0.0355 0.0722 1.0000 Uiso .
H661 H 0.5627 -0.0421 -0.1560 0.0687 1.0000 Uiso .
H662 H 0.5011 0.0473 -0.1679 0.0687 1.0000 Uiso .
H663 H 0.5334 0.0346 -0.0911 0.0687 1.0000 Uiso .
H671 H 0.4423 -0.1463 -0.1031 0.0700 1.0000 Uiso .
H672 H 0.4083 -0.0698 -0.0389 0.0700 1.0000 Uiso .
H673 H 0.2990 -0.1286 -0.0833 0.0700 1.0000 Uiso .
H681 H 0.4026 -0.1313 -0.2189 0.0710 1.0000 Uiso .
H682 H 0.3329 -0.0468 -0.2347 0.0710 1.0000 Uiso .
H683 H 0.2584 -0.1177 -0.1994 0.0710 1.0000 Uiso .
H701 H 1.1598 0.5340 0.2840 0.2350 0.6150 Uiso .
H702 H 1.0964 0.6092 0.2510 0.2350 0.6150 Uiso .
H711 H 0.1028 0.4624 0.5768 0.1648 0.3850 Uiso .
H712 H 0.1720 0.3758 0.5387 0.1648 0.3850 Uiso .
H6901 H -0.0345 0.5166 0.0932 0.1115 0.6631 Uiso .
H6902 H 0.0884 0.5686 0.0746 0.1115 0.6631 Uiso .
H6903 H 0.0585 0.4689 0.0351 0.1115 0.6631 Uiso .
H6911 H -0.0277 0.5517 0.1215 0.0927 0.3369 Uiso .
H6912 H 0.1005 0.6088 0.1368 0.0927 0.3369 Uiso .
H6913 H 0.0717 0.5515 0.0610 0.0927 0.3369 Uiso .

loop_
_atom_site_aniso_label
_atom_site_aniso_U_11
_atom_site_aniso_U_22
_atom_site_aniso_U_33
_atom_site_aniso_U_23
_atom_site_aniso_U_13
_atom_site_aniso_U_12
Zn1 0.0280(3) 0.0232(3) 0.0272(3) 0.0010(3) -0.0029(3) -0.0011(2)
I1 0.0362(2) 0.0422(3) 0.0583(3) 0.0172(2) -0.00193(19) 0.00968(18)
O1 0.029(2) 0.055(3) 0.064(3) 0.008(2) 0.006(2) 0.005(2)
N1 0.028(2) 0.030(2) 0.019(2) -0.0009(18) -0.0022(17) -0.0013(17)
N2 0.033(2) 0.021(2) 0.030(2) 0.0003(18) -0.0047(19) -0.0052(18)
N3 0.027(2) 0.032(2) 0.021(2) -0.0029(18) -0.0040(17) -0.0003(18)
N4 0.029(2) 0.018(2) 0.029(2) 0.0028(17) -0.0039(18) -0.0041(16)
C1 0.036(3) 0.032(3) 0.027(3) -0.002(2) -0.001(2) 0.003(2)
C2 0.029(3) 0.034(3) 0.032(3) -0.001(2) -0.003(2) -0.000(2)
C3 0.020(2) 0.038(3) 0.030(3) 0.005(2) -0.002(2) 0.004(2)
C4 0.024(3) 0.028(3) 0.036(3) 0.008(2) 0.001(2) 0.004(2)
C5 0.024(3) 0.028(3) 0.031(3) 0.004(2) -0.001(2) 0.003(2)
C6 0.034(3) 0.030(3) 0.043(4) 0.005(3) -0.003(2) -0.004(2)
C7 0.038(3) 0.024(3) 0.045(4) 0.007(3) -0.003(3) -0.006(2)
C8 0.024(2) 0.025(3) 0.034(3) -0.000(2) -0.001(2) 0.0027(19)
C9 0.025(3) 0.029(3) 0.034(3) 0.001(2) 0.000(2) -0.004(2)
C10 0.027(3) 0.024(3) 0.035(3) 0.000(2) -0.000(2) -0.002(2)
C11 0.043(3) 0.032(3) 0.034(3) -0.007(2) -0.007(3) -0.008(3)
C12 0.043(3) 0.039(3) 0.030(3) -0.000(2) -0.003(2) -0.003(3)
C13 0.026(3) 0.037(3) 0.026(3) -0.003(2) -0.001(2) -0.002(2)
C14 0.028(3) 0.040(3) 0.025(3) -0.000(2) -0.005(2) 0.003(2)
C15 0.027(3) 0.034(3) 0.029(3) 0.003(2) -0.004(2) 0.003(2)
C16 0.023(3) 0.034(3) 0.029(3) 0.006(2) -0.003(2) 0.001(2)
C17 0.022(3) 0.025(3) 0.043(3) 0.003(2) -0.001(2) 0.001(2)
C18 0.020(2) 0.020(3) 0.040(3) -0.005(2) -0.004(2) 0.0002(18)
C19 0.025(2) 0.022(3) 0.034(3) -0.001(2) 0.002(2) 0.0039(19)
C20 0.019(2) 0.023(3) 0.037(3) 0.001(2) 0.005(2) 0.0004(18)
C21 0.029(3) 0.023(3) 0.036(3) 0.006(2) -0.000(2) 0.001(2)
C22 0.029(3) 0.065(5) 0.050(4) 0.021(3) 0.014(3) 0.014(3)
C23 0.022(3) 0.075(5) 0.034(3) -0.012(3) 0.006(2) 0.016(3)
C24 0.040(3) 0.055(4) 0.038(3) 0.020(3) 0.008(3) 0.013(3)
C25 0.027(3) 0.035(3) 0.044(3) 0.012(3) 0.003(2) -0.002(2)
C26 0.027(3) 0.033(3) 0.036(3) 0.006(2) 0.002(2) 0.002(2)
C27 0.030(3) 0.025(3) 0.031(3) -0.000(2) -0.003(2) -0.002(2)
C28 0.036(3) 0.036(3) 0.032(3) 0.006(2) -0.002(2) 0.001(2)
C29 0.033(3) 0.040(3) 0.028(3) 0.004(2) -0.007(2) -0.011(2)
C30 0.045(3) 0.031(3) 0.026(3) -0.002(2) -0.004(2) -0.001(2)
C31 0.036(3) 0.036(3) 0.030(3) -0.005(2) -0.004(2) 0.006(2)
C32 0.036(3) 0.031(3) 0.037(3) -0.004(2) -0.005(2) -0.003(2)
C33 0.036(3) 0.036(3) 0.024(3) 0.001(2) -0.005(2) 0.002(2)
C34 0.030(3) 0.047(4) 0.027(3) -0.002(3) -0.006(2) -0.005(2)
C35 0.041(3) 0.031(3) 0.034(3) 0.002(2) -0.009(2) -0.002(2)
C36 0.039(3) 0.042(3) 0.028(3) 0.011(2) -0.000(2) -0.006(3)
C37 0.030(3) 0.043(3) 0.040(3) 0.006(3) 0.005(2) -0.002(2)
C38 0.036(3) 0.040(3) 0.029(3) 0.003(2) -0.002(2) -0.000(2)
C39 0.023(2) 0.021(3) 0.031(3) 0.003(2) 0.000(2) -0.0004(19)
C40 0.026(3) 0.027(3) 0.031(3) 0.004(2) 0.002(2) 0.000(2)
C41 0.026(3) 0.022(3) 0.032(3) 0.006(2) -0.001(2) 0.000(2)
C42 0.032(3) 0.023(3) 0.030(3) 0.003(2) -0.001(2) -0.000(2)
C43 0.026(3) 0.025(3) 0.024(3) 0.003(2) -0.002(2) -0.002(2)
C44 0.026(3) 0.028(3) 0.033(3) 0.000(2) 0.003(2) 0.002(2)
C45 0.051(4) 0.047(4) 0.043(4) 0.002(3) -0.004(3) -0.011(3)
C46 0.038(4) 0.060(5) 0.084(6) -0.006(4) 0.008(4) 0.016(3)
C47 0.054(5) 0.079(6) 0.057(5) -0.010(4) -0.001(4) 0.012(4)
C48 0.074(6) 0.043(4) 0.068(5) -0.001(4) -0.013(4) 0.015(4)
C49 0.046(2) 0.111(4) 0.070(3) 0.017(3) -0.011(2) -0.020(2)
C50 0.047(2) 0.112(4) 0.070(3) 0.018(3) -0.011(2) -0.020(2)
C51 0.048(2) 0.112(4) 0.071(3) 0.016(3) -0.011(2) -0.020(2)
C52 0.047(2) 0.112(4) 0.070(3) 0.018(3) -0.011(2) -0.020(2)
C53 0.042(4) 0.052(4) 0.042(4) 0.016(3) -0.012(3) -0.011(3)
C54 0.071(6) 0.075(6) 0.062(5) 0.022(4) -0.036(4) -0.032(4)
C55 0.033(4) 0.106(7) 0.074(6) 0.031(5) -0.009(4) 0.012(4)
C56 0.048(4) 0.063(5) 0.042(4) 0.013(3) -0.014(3) -0.004(3)
C57 0.035(3) 0.075(5) 0.048(4) 0.020(4) 0.004(3) -0.006(3)
C58 0.063(6) 0.113(9) 0.077(7) 0.030(6) -0.010(5) -0.039(6)
C59 0.045(5) 0.109(9) 0.14(1) 0.046(7) 0.036(6) 0.026(5)
C60 0.047(5) 0.223(16) 0.073(7) 0.070(8) -0.005(4) -0.028(7)
C61 0.025(3) 0.033(3) 0.039(3) 0.006(2) -0.003(2) -0.003(2)
C62 0.036(3) 0.039(4) 0.070(5) 0.006(3) -0.019(3) 0.005(3)
C63 0.040(3) 0.036(3) 0.050(4) 0.004(3) -0.014(3) -0.006(3)
C64 0.038(4) 0.098(7) 0.045(4) 0.013(4) 0.001(3) -0.026(4)
C65 0.028(3) 0.029(3) 0.037(3) -0.003(2) 0.001(2) 0.007(2)
C66 0.038(4) 0.029(3) 0.105(6) 0.004(4) 0.024(4) 0.002(3)
C67 0.056(4) 0.048(4) 0.071(5) 0.020(4) 0.016(4) 0.027(3)
C68 0.066(5) 0.060(5) 0.051(4) -0.016(4) 0.004(4) 0.022(4)
C70 0.131(5) 0.226(9) 0.230(9) -0.036(6) 0.038(5) -0.018(5)
C71 0.119(6) 0.149(7) 0.145(6) 0.023(5) -0.012(4) -0.033(4)
Cl1 0.131(5) 0.226(9) 0.230(9) -0.036(6) 0.038(5) -0.018(5)
Cl2 0.131(5) 0.227(9) 0.230(9) -0.037(6) 0.038(5) -0.018(5)
Cl3 0.119(6) 0.149(7) 0.145(6) 0.023(5) -0.012(4) -0.033(4)
Cl4 0.119(6) 0.148(7) 0.144(6) 0.023(5) -0.012(4) -0.034(4)
C690 0.029(7) 0.15(4) 0.10(3) 0.05(3) 0.010(9) 0.02(1)
C691 0.062(19) 0.12(4) 0.06(3) 0.02(3) 0.017(18) 0.05(2)

loop_
_geom_bond_atom_site_label_1
_geom_bond_site_symmetry_1
_geom_bond_atom_site_label_2
_geom_bond_site_symmetry_2
_geom_bond_distance
_geom_bond_publ_flag
Zn1 . O1 . 2.166(4) yes
Zn1 . N1 . 2.050(4) yes
Zn1 . N2 . 2.058(5) yes
Zn1 . N3 . 2.063(4) yes
Zn1 . N4 . 2.062(4) yes
I1 . C25 . 2.096(6) yes
O1 . C690 . 1.42(3) yes
O1 . C691 . 1.46(5) yes
N1 . C3 . 1.374(7) yes
N1 . C20 . 1.366(7) yes
N2 . C15 . 1.375(7) yes
N2 . C18 . 1.375(7) yes
N3 . C10 . 1.395(7) yes
N3 . C13 . 1.371(8) yes
N4 . C5 . 1.361(7) yes
N4 . C8 . 1.388(7) yes
C1 . C2 . 1.334(9) yes
C1 . C20 . 1.428(8) yes
C1 . H11 . 1.000 no
C2 . C3 . 1.466(8) yes
C2 . H21 . 1.000 no
C3 . C4 . 1.380(8) yes
C4 . C5 . 1.422(8) yes
C4 . C21 . 1.515(8) yes
C5 . C6 . 1.444(8) yes
C6 . C7 . 1.334(9) yes
C6 . H61 . 1.000 no
C7 . C8 . 1.444(8) yes
C7 . H71 . 1.000 no
C8 . C9 . 1.398(8) yes
C9 . C10 . 1.399(8) yes
C9 . C27 . 1.522(7) yes
C10 . C11 . 1.414(8) yes
C11 . C12 . 1.378(9) yes
C11 . H111 . 1.000 no
C12 . C13 . 1.441(8) yes
C12 . H121 . 1.000 no
C13 . C14 . 1.394(8) yes
C14 . C15 . 1.422(8) yes
C14 . C33 . 1.502(8) yes
C15 . C16 . 1.448(8) yes
C16 . C17 . 1.339(8) yes
C16 . H161 . 1.000 no
C17 . C18 . 1.433(8) yes
C17 . H171 . 1.000 no
C18 . C19 . 1.399(8) yes
C19 . C20 . 1.406(8) yes
C19 . C39 . 1.508(7) yes
C21 . C22 . 1.384(9) yes
C21 . C26 . 1.399(8) yes
C22 . C23 . 1.33(1) yes
C22 . H221 . 1.000 no
C23 . C24 . 1.410(9) yes
C23 . H231 . 1.000 no
C24 . C25 . 1.397(9) yes
C24 . H241 . 1.000 no
C25 . C26 . 1.374(8) yes
C26 . H261 . 1.000 no
C27 . C28 . 1.375(8) yes
C27 . C32 . 1.396(8) yes
C28 . C29 . 1.408(8) yes
C28 . H281 . 1.000 no
C29 . C30 . 1.373(9) yes
C29 . C49 . 1.55(1) yes
C30 . C31 . 1.408(9) yes
C30 . H301 . 1.000 no
C31 . C32 . 1.384(8) yes
C31 . C45 . 1.54(1) yes
C32 . H321 . 1.000 no
C33 . C34 . 1.402(8) yes
C33 . C38 . 1.391(9) yes
C34 . C35 . 1.395(9) yes
C34 . H341 . 1.000 no
C35 . C36 . 1.404(9) yes
C35 . C53 . 1.547(8) yes
C36 . C37 . 1.412(9) yes
C36 . H361 . 1.000 no
C37 . C38 . 1.385(9) yes
C37 . C57 . 1.560(9) yes
C38 . H381 . 1.000 no
C39 . C40 . 1.392(7) yes
C39 . C44 . 1.384(7) yes
C40 . C41 . 1.409(8) yes
C40 . H401 . 1.000 no
C41 . C42 . 1.406(8) yes
C41 . C65 . 1.536(7) yes
C42 . C43 . 1.397(8) yes
C42 . H421 . 1.000 no
C43 . C44 . 1.398(7) yes
C43 . C61 . 1.533(7) yes
C44 . H441 . 1.000 no
C45 . C46 . 1.564(11) yes
C45 . C47 . 1.508(11) yes
C45 . C48 . 1.532(12) yes
C46 . H461 . 1.000 no
C46 . H462 . 1.000 no
C46 . H463 . 1.000 no
C47 . H471 . 1.000 no
C47 . H472 . 1.000 no
C47 . H473 . 1.000 no
C48 . H481 . 1.000 no
C48 . H482 . 1.000 no
C48 . H483 . 1.000 no
C49 . C50 . 1.484(15) yes
C49 . C51 . 1.547(15) yes
C49 . C52 . 1.479(14) yes
C50 . H501 . 1.000 no
C50 . H502 . 1.000 no
C50 . H503 . 1.000 no
C51 . H511 . 1.000 no
C51 . H512 . 1.000 no
C51 . H513 . 1.000 no
C52 . H521 . 1.000 no
C52 . H522 . 1.000 no
C52 . H523 . 1.000 no
C53 . C54 . 1.554(11) yes
C53 . C55 . 1.480(12) yes
C53 . C56 . 1.53(1) yes
C54 . H541 . 1.000 no
C54 . H542 . 1.000 no
C54 . H543 . 1.000 no
C55 . H551 . 1.000 no
C55 . H552 . 1.000 no
C55 . H553 . 1.000 no
C56 . H561 . 1.000 no
C56 . H562 . 1.000 no
C56 . H563 . 1.000 no
C57 . C58 . 1.533(13) yes
C57 . C59 . 1.520(13) yes
C57 . C60 . 1.464(13) yes
C58 . H581 . 1.000 no
C58 . H582 . 1.000 no
C58 . H583 . 1.000 no
C59 . H591 . 1.000 no
C59 . H592 . 1.000 no
C59 . H593 . 1.000 no
C60 . H601 . 1.000 no
C60 . H602 . 1.000 no
C60 . H603 . 1.000 no
C61 . C62 . 1.523(9) yes
C61 . C63 . 1.539(8) yes
C61 . C64 . 1.559(9) yes
C62 . H621 . 1.000 no
C62 . H622 . 1.000 no
C62 . H623 . 1.000 no
C63 . H631 . 1.000 no
C63 . H632 . 1.000 no
C63 . H633 . 1.000 no
C64 . H641 . 1.000 no
C64 . H642 . 1.000 no
C64 . H643 . 1.000 no
C65 . C66 . 1.521(9) yes
C65 . C67 . 1.52(1) yes
C65 . C68 . 1.53(1) yes
C66 . H661 . 1.000 no
C66 . H662 . 1.000 no
C66 . H663 . 1.000 no
C67 . H671 . 1.000 no
C67 . H672 . 1.000 no
C67 . H673 . 1.000 no
C68 . H681 . 1.000 no
C68 . H682 . 1.000 no
C68 . H683 . 1.000 no
C70 . Cl1 . 1.774(9) yes
C70 . Cl2 . 1.771(9) yes
C70 . H701 . 1.000 no
C70 . H702 . 1.000 no
C71 . Cl3 . 1.76(1) yes
C71 . Cl4 . 1.77(1) yes
C71 . H711 . 1.000 no
C71 . H712 . 1.000 no
C690 . C691 . 0.83(4) yes
C690 . H6901 . 1.000 no
C690 . H6902 . 1.000 no
C690 . H6903 . 1.000 no
C690 . H6913 . 0.822 no
C691 . H6901 . 1.201 no
C691 . H6902 . 0.857 no
C691 . H6911 . 1.000 no
C691 . H6912 . 1.000 no
C691 . H6913 . 1.000 no
H6901 . H6911 . 0.713 no
H6902 . H6913 . 0.383 no
